data_1529753
loop_
_publ_author_name
'Chattopadhyay, T.K.'
'Devreux, F.'
'Peters, K.'
'Peters, E.M.'
'Gmelin, E.'
'Ghosh, B.'

_publ_section_title
;
 Crystal structure and phase transitions in Mn Ti F6 6(H2 0) and Zn Ti F6
 6(H2 O)
;
_journal_name_full 'Journal of Physics C'
_journal_page_first 1321
_journal_page_last 1334
_journal_volume 21
_journal_year 1988
_chemical_formula_sum 'F6 H12 Mn O6 Ti'
_chemical_name_systematic 'Mn (Ti F6) (H2 O)6'
_space_group_IT_number 148
_symmetry_space_group_name_Hall '-R 3'
_symmetry_space_group_name_H-M 'R -3 :H'
_cell_angle_alpha 90
_cell_angle_beta 90
_cell_angle_gamma 120
_cell_formula_units_Z 3
_cell_length_a 9.708
_cell_length_b 9.708
_cell_length_c 10.058
_cell_volume 820.922
_citation_journal_id_ASTM JPSOAW
_cod_data_source_file Chattopadhyay_JPSOAW_1988_1724.cif
_cod_data_source_block H12F6Mn1O6Ti1
_cod_original_cell_volume 820.9218
_cod_original_formula_sum 'H12 F6 Mn1 O6 Ti1'
_cod_database_code 1529753

loop_
_symmetry_equiv_pos_as_xyz
x,y,z
-y,x-y,z
-x+y,-x,z
-x,-y,-z
y,-x+y,-z
x-y,x,-z
x+2/3,y+1/3,z+1/3
-y+2/3,x-y+1/3,z+1/3
-x+y+2/3,-x+1/3,z+1/3
-x+2/3,-y+1/3,-z+1/3
y+2/3,-x+y+1/3,-z+1/3
x-y+2/3,x+1/3,-z+1/3
x+1/3,y+2/3,z+2/3
-y+1/3,x-y+2/3,z+2/3
-x+y+1/3,-x+2/3,z+2/3
-x+1/3,-y+2/3,-z+2/3
y+1/3,-x+y+2/3,-z+2/3
x-y+1/3,x+2/3,-z+2/3

loop_
_atom_site_label
_atom_site_type_symbol
_atom_site_fract_x
_atom_site_fract_y
_atom_site_fract_z
_atom_site_occupancy
_atom_site_U_iso_or_equiv
Ti1 Ti+4 0 0 0.5 1 0.0
Mn1 Mn+2 0 0 0 1 0.0
H1 H+1 0.068 0.278 0.102 1 0.0
F1 F-1 -0.1322 -0.1668 0.3943 1 0.0
H2 H+1 0.007 0.187 0.189 1 0.0
O1 O-2 0.0135 0.1875 0.1252 1 0.0
